data_8101286
loop_
_publ_author_name
'Crisp, G. T.'
'Turner, P. D.'
'Tiekink, E. R. T.'

_publ_section_title
;
Crystal structure of 4-bromo-2,6-bis(hydroxymethyl)phenol, C~8~H~9~BrO~3~
;
_journal_issue 3
_journal_name_full 'Zeitschrift f\"ur Kristallographie - New Crystal Structures'
_journal_page_first 443
_journal_page_last 444
_journal_volume 215
_journal_year 2000
_chemical_formula_moiety 'C8 H9 Br O3 '
_chemical_formula_sum 'C8 H9 Br O3'
_chemical_formula_weight 233.06
_space_group_IT_number 14
_symmetry_cell_setting monoclinic
_symmetry_space_group_name_Hall '-P 2ybc'
_symmetry_space_group_name_H-M 'P 1 21/c 1'
_cell_angle_alpha 90
_cell_angle_beta 112.72(3)
_cell_angle_gamma 90
_cell_formula_units_Z 4
_cell_length_a 7.365(4)
_cell_length_b 14.479(4)
_cell_length_c 8.433(2)
_cell_measurement_temperature 173
_cell_volume 829.5(6)
_diffrn_ambient_temperature 173
_exptl_crystal_density_diffrn 1.866
_cod_original_sg_symbol_H-M 'P 21/c'
_cod_original_formula_sum 'C8 H9 Br O3 '
_cod_database_code 8101286

loop_
_symmetry_equiv_pos_as_xyz
'  +x,  +y,  +z'
'  -x,1/2+y,1/2-z'
'  -x,  -y,  -z'
'  +x,1/2-y,1/2+z'

loop_
_atom_site_aniso_label
_atom_site_aniso_U_11
_atom_site_aniso_U_22
_atom_site_aniso_U_33
_atom_site_aniso_U_12
_atom_site_aniso_U_13
_atom_site_aniso_U_23
Br(4) 0.0279(2) 0.0279(1) 0.0265(1) 0.0101(2) 0.0102(1) 0.0068(1)
O(1) 0.024(1) 0.017(1) 0.0160(9) -0.0026(8) 0.0090(8) -0.0002(7)
O(2) 0.019(1) 0.028(1) 0.0192(9) -0.0104(8) 0.0083(8) -0.0021(8)
O(3) 0.042(1) 0.015(1) 0.022(1) 0.0012(9) 0.0218(9) -0.0015(8)
C(1) 0.008(1) 0.018(1) 0.020(1) -0.001(1) 0.008(1) 0.001(1)
C(2) 0.007(1) 0.016(1) 0.021(1) -0.004(1) 0.010(1) -0.002(1)
C(3) 0.009(1) 0.023(1) 0.018(1) -0.003(1) 0.009(1) -0.002(1)
C(4) 0.010(1) 0.023(1) 0.019(1) 0.000(1) 0.007(1) 0.006(1)
C(5) 0.012(1) 0.017(1) 0.030(1) 0.002(1) 0.013(1) -0.001(1)
C(6) 0.007(1) 0.023(1) 0.018(1) -0.002(1) 0.009(1) -0.003(1)
C(7) 0.018(2) 0.021(1) 0.022(1) 0.004(1) 0.011(1) -0.001(1)
C(8) 0.021(2) 0.016(1) 0.015(1) -0.002(1) 0.009(1) 0.001(1)

loop_
_atom_site_label
_atom_site_fract_x
_atom_site_fract_y
_atom_site_fract_z
_atom_site_U_iso_or_equiv
_atom_site_occupancy
_atom_site_thermal_displace_type
_atom_site_calc_flag
_atom_site_calc_attached_atom
_atom_site_Wyckoff_symbol
_atom_site_symmetry_multiplicity
Br(4) 0.05852(4) 0.14483(2) 0.14077(4) 0.02752(7) 1.0 Uani ? ? e 4
O(1) 0.3889(3) -0.1121(1) 0.7455(2) 0.0188(5) 1.0 Uani ? ? e 4
O(2) 0.4958(3) 0.0893(1) 0.9164(2) 0.0218(5) 1.0 Uani ? ? e 4
O(3) 0.3364(3) -0.1970(1) 0.2630(2) 0.0239(5) 1.0 Uani ? ? e 4
C(1) 0.3135(4) -0.0497(2) 0.6131(3) 0.0143(7) 1.0 Uani ? ? e 4
C(2) 0.2907(3) -0.0824(2) 0.4500(3) 0.0130(6) 1.0 Uani ? ? e 4
C(3) 0.2140(4) -0.0240(2) 0.3110(3) 0.0156(7) 1.0 Uani ? ? e 4
C(4) 0.1627(4) 0.0654(2) 0.3353(3) 0.0168(7) 1.0 Uani ? ? e 4
C(5) 0.1830(4) 0.0974(2) 0.4953(3) 0.0182(7) 1.0 Uani ? ? e 4
C(6) 0.2606(3) 0.0398(2) 0.6373(3) 0.0146(7) 1.0 Uani ? ? e 4
C(7) 0.2894(4) 0.0768(2) 0.8120(3) 0.0197(7) 1.0 Uani ? ? e 4
C(8) 0.3502(4) -0.1804(2) 0.4344(3) 0.0165(7) 1.0 Uani ? ? e 4
H(1o) 0.4543 -0.0870 0.8637 0.023 1.0 Uiso ? ? e 4
H(2o) 0.5765 0.1339 0.8712 0.023 1.0 Uiso ? ? e 4
H(3o) 0.3701 -0.2663 0.2643 0.023 1.0 Uiso ? ? e 4
H(3) 0.2132 -0.0361 0.1959 0.023 1.0 Uiso ? ? e 4
H(5) 0.1642 0.1584 0.5059 0.023 1.0 Uiso ? ? e 4
H(7a) 0.2055 0.1334 0.7980 0.023 1.0 Uiso ? ? e 4
H(7b) 0.2776 0.0290 0.8787 0.023 1.0 Uiso ? ? e 4
H(8a) 0.4888 -0.1962 0.5286 0.023 1.0 Uiso ? ? e 4
H(8b) 0.2425 -0.2285 0.4664 0.023 1.0 Uiso ? ? e 4

loop_
_geom_bond_atom_site_label_1
_geom_bond_atom_site_label_2
_geom_bond_distance
_geom_bond_site_symmetry_1
_geom_bond_site_symmetry_2
_geom_bond_publ_flag
Br(4) C(4) 1.906(2) . . ?
O(1) C(1) 1.375(3) . . ?
O(1) H(1o) 0.99 . . no
O(2) C(7) 1.444(3) . . ?
O(2) H(2o) 1.04 . . no
O(3) C(8) 1.430(3) . . ?
O(3) H(3o) 1.03 . . no
C(1) C(2) 1.402(4) . . ?
C(1) C(6) 1.392(4) . . ?
C(2) C(3) 1.377(3) . . ?
C(2) C(8) 1.506(4) . . ?
C(3) C(4) 1.385(4) . . ?
C(3) H(3) 0.98 . . no
C(4) C(5) 1.379(4) . . ?
C(5) C(6) 1.388(3) . . ?
C(5) H(5) 0.90 . . no
C(6) C(7) 1.503(4) . . ?
C(7) H(7a) 1.01 . . no
C(7) H(7b) 0.92 . . no
C(8) H(8a) 1.05 . . no
C(8) H(8b) 1.16 . . no

loop_
_cod_related_entry_id
_cod_related_entry_database
_cod_related_entry_code
1 ChemSpider 210642
